data_4336260
loop_
_publ_author_name
'Andersson Arias'
'Juan Forni\'es'
'Consuelo Fortu\~no'
'Susana Ib\'a\~nez'
'Antonio Mart\'in'
'Piero Mastrorilli'
'Vito Gallo'
'Stefano Todisco'

_publ_section_title
;
 Addition of Nucleophiles to Phosphanido Derivatives of Pt(III): Formation
 of P-C, P-N, and P-O Bonds
;
_journal_name_full 'Inorganic Chemistry'
_journal_page_first 11398
_journal_page_last 11408
_journal_paper_doi 10.1021/ic401689c
_journal_volume 52
_journal_year 2013
_chemical_formula_sum 'C101 H86 F20 N2 O4 P4 Pt3'
_chemical_formula_weight 2480.87
_chemical_name_systematic
; 
 ? 
;
_space_group_IT_number 14
_symmetry_cell_setting monoclinic
_symmetry_space_group_name_Hall '-P 2yn'
_symmetry_space_group_name_H-M 'P 1 21/n 1'
_atom_sites_solution_hydrogens geom
_atom_sites_solution_primary direct
_atom_sites_solution_secondary difmap
_audit_creation_method SHELXL-97
_cell_angle_alpha 90.00
_cell_angle_beta 111.4280(10)
_cell_angle_gamma 90.00
_cell_formula_units_Z 4
_cell_length_a 17.2854(2)
_cell_length_b 26.4018(2)
_cell_length_c 22.0504(2)
_cell_measurement_reflns_used 31157
_cell_measurement_temperature 100(2)
_cell_measurement_theta_max 28.8976
_cell_measurement_theta_min 4.1047
_cell_volume 9367.46(17)
_computing_cell_refinement
;
CrysAlis RED, Oxford Diffraction Ltd.,
Version 1.171.33.55 (release 05-01-2010 CrysAlis171 .NET)
(compiled Jan  5 2010,16:28:46)
;
_computing_data_collection
;
CrysAlis CCD, Oxford Diffraction Ltd.,
Version 1.171.33.55 (release 05-01-2010 CrysAlis171 .NET)
(compiled Jan  5 2010,16:28:46)
;
_computing_data_reduction
;
CrysAlis RED, Oxford Diffraction Ltd.,
Version 1.171.33.55 (release 05-01-2010 CrysAlis171 .NET)
(compiled Jan  5 2010,16:28:46)
;
_computing_structure_refinement 'SHELXL-97 (Sheldrick, 1997)'
_computing_structure_solution 'SHELXS-97 (Sheldrick, 1990)'
_diffrn_ambient_temperature 100(2)
_diffrn_detector_area_resol_mean 16.0655
_diffrn_measured_fraction_theta_full 0.995
_diffrn_measured_fraction_theta_max 0.904
_diffrn_measurement_device_type 'Xcalibur, Sapphire3'
_diffrn_measurement_method 'w scan'
_diffrn_radiation_monochromator graphite
_diffrn_radiation_source 'Enhance (Mo) x-ray Source'
_diffrn_radiation_type MoK\a
_diffrn_radiation_wavelength 0.71073
_diffrn_reflns_av_R_equivalents 0.0656
_diffrn_reflns_av_sigmaI/netI 0.0971
_diffrn_reflns_limit_h_max 23
_diffrn_reflns_limit_h_min -23
_diffrn_reflns_limit_k_max 33
_diffrn_reflns_limit_k_min -35
_diffrn_reflns_limit_l_max 29
_diffrn_reflns_limit_l_min -29
_diffrn_reflns_number 105731
_diffrn_reflns_theta_full 25.00
_diffrn_reflns_theta_max 28.96
_diffrn_reflns_theta_min 4.11
_exptl_absorpt_coefficient_mu 4.631
_exptl_absorpt_correction_T_max 0.6806
_exptl_absorpt_correction_T_min 0.3188
_exptl_absorpt_correction_type multi-scan
_exptl_absorpt_process_details
;
CrysAlis RED, Oxford Diffraction Ltd.,
Version 1.171.33.55 (release 05-01-2010 CrysAlis171 .NET)
(compiled Jan  5 2010,16:28:46)
empirical absorption correction using spherical harmonics,
 implemented in SCALE3 ABSPACK scaling algorithm.
;
_exptl_crystal_colour yellow
_exptl_crystal_density_diffrn 1.759
_exptl_crystal_description prismatic
_exptl_crystal_F_000 4848
_exptl_crystal_size_max 0.32
_exptl_crystal_size_mid 0.15
_exptl_crystal_size_min 0.09
_refine_diff_density_max 1.405
_refine_diff_density_min -1.060
_refine_diff_density_rms 0.136
_refine_ls_extinction_method none
_refine_ls_goodness_of_fit_ref 0.850
_refine_ls_hydrogen_treatment constr
_refine_ls_matrix_type full
_refine_ls_number_parameters 1219
_refine_ls_number_reflns 22436
_refine_ls_number_restraints 0
_refine_ls_restrained_S_all 0.850
_refine_ls_R_factor_all 0.0629
_refine_ls_R_factor_gt 0.0300
_refine_ls_shift/su_max 0.003
_refine_ls_shift/su_mean 0.000
_refine_ls_structure_factor_coef Fsqd
_refine_ls_weighting_details 'calc w=1/[\s^2^(Fo^2^)+(0.0080P)^2^+0.0000P] where P=(Fo^2^+2Fc^2^)/3'
_refine_ls_weighting_scheme calc
_refine_ls_wR_factor_gt 0.0387
_refine_ls_wR_factor_ref 0.0409
_reflns_number_gt 14604
_reflns_number_total 22436
_reflns_threshold_expression >2sigma(I)
_cod_data_source_file ic401689c_si_002_3.cif
_cod_data_source_block 6'
_cod_original_cell_volume 9367.46(15)
_cod_database_code 4336260

loop_
_symmetry_equiv_pos_as_xyz
'x, y, z'
'-x+1/2, y+1/2, -z+1/2'
'-x, -y, -z'
'x-1/2, -y-1/2, z-1/2'

loop_
_atom_site_label
_atom_site_type_symbol
_atom_site_fract_x
_atom_site_fract_y
_atom_site_fract_z
_atom_site_U_iso_or_equiv
_atom_site_adp_type
_atom_site_occupancy
_atom_site_symmetry_multiplicity
_atom_site_calc_flag
_atom_site_refinement_flags
Pt1 Pt 0.344556(8) 0.243831(6) 0.867772(6) 0.01168(4) Uani 1 1 d .
Pt2 Pt 0.217168(8) 0.256542(5) 0.978069(6) 0.01034(4) Uani 1 1 d .
Pt3 Pt 0.171302(9) 0.300585(5) 1.115705(7) 0.01098(4) Uani 1 1 d .
P1 P 0.32766(6) 0.17974(4) 0.93138(5) 0.0129(2) Uani 1 1 d .
P2 P 0.22691(6) 0.27864(4) 0.87770(4) 0.0126(2) Uani 1 1 d .
P3 P 0.18731(6) 0.22677(4) 1.06600(4) 0.0122(2) Uani 1 1 d .
P4 P 0.18725(6) 0.32787(4) 1.02171(5) 0.0120(2) Uani 1 1 d .
F1 F 0.36184(13) 0.18083(8) 0.75097(9) 0.0267(6) Uani 1 1 d .
F2 F 0.48708(14) 0.13346(8) 0.73201(10) 0.0315(6) Uani 1 1 d .
F3 F 0.64347(13) 0.13578(8) 0.82527(11) 0.0314(6) Uani 1 1 d .
F4 F 0.67129(13) 0.18889(8) 0.93695(11) 0.0353(7) Uani 1 1 d .
F5 F 0.54764(12) 0.24025(8) 0.95524(10) 0.0251(6) Uani 1 1 d .
F6 F 0.26233(13) 0.28073(8) 0.71516(10) 0.0249(6) Uani 1 1 d .
F7 F 0.27603(14) 0.36773(8) 0.65652(10) 0.0353(7) Uani 1 1 d .
F8 F 0.37692(15) 0.44299(8) 0.72531(11) 0.0383(7) Uani 1 1 d .
F9 F 0.46622(15) 0.42982(8) 0.85479(11) 0.0401(7) Uani 1 1 d .
F10 F 0.45790(14) 0.34261(8) 0.91360(10) 0.0293(6) Uani 1 1 d .
F11 F 0.01095(12) 0.24819(8) 1.12939(9) 0.0239(5) Uani 1 1 d .
F12 F -0.01526(14) 0.20060(9) 1.22648(11) 0.0342(6) Uani 1 1 d .
F13 F 0.10850(15) 0.19349(8) 1.34677(10) 0.0347(6) Uani 1 1 d .
F14 F 0.25940(14) 0.23629(8) 1.36688(9) 0.0337(6) Uani 1 1 d .
F15 F 0.28694(12) 0.28517(8) 1.27079(9) 0.0227(6) Uani 1 1 d .
F16 F 0.01300(12) 0.37125(7) 1.10795(9) 0.0213(6) Uani 1 1 d .
F17 F 0.00222(13) 0.46051(8) 1.16163(11) 0.0275(6) Uani 1 1 d .
F18 F 0.14240(14) 0.51135(8) 1.23508(10) 0.0301(6) Uani 1 1 d .
F19 F 0.29337(13) 0.47164(8) 1.25291(10) 0.0321(7) Uani 1 1 d .
F20 F 0.30741(12) 0.38135(7) 1.20222(10) 0.0228(6) Uani 1 1 d .
O1 O 0.25335(14) 0.18484(8) 0.95461(10) 0.0122(6) Uani 1 1 d .
C1 C 0.4463(2) 0.21055(13) 0.85635(17) 0.0141(9) Uani 1 1 d .
C2 C 0.4388(2) 0.18412(14) 0.80001(18) 0.0183(10) Uani 1 1 d .
C3 C 0.5014(3) 0.15914(14) 0.78768(18) 0.0183(10) Uani 1 1 d .
C4 C 0.5806(2) 0.16019(14) 0.8347(2) 0.0196(10) Uani 1 1 d .
C5 C 0.5938(2) 0.18749(14) 0.8907(2) 0.0229(11) Uani 1 1 d .
C6 C 0.5283(2) 0.21256(13) 0.89919(18) 0.0172(9) Uani 1 1 d .
C7 C 0.3613(2) 0.30603(14) 0.81732(17) 0.0155(9) Uani 1 1 d .
C8 C 0.3171(2) 0.31573(14) 0.75167(18) 0.0162(9) Uani 1 1 d .
C9 C 0.3220(2) 0.36034(15) 0.72074(18) 0.0199(10) Uani 1 1 d .
C10 C 0.3726(3) 0.39854(14) 0.7546(2) 0.0242(11) Uani 1 1 d .
C11 C 0.4191(2) 0.39149(15) 0.8197(2) 0.0238(10) Uani 1 1 d .
C12 C 0.4125(2) 0.34622(15) 0.84859(19) 0.0210(10) Uani 1 1 d .
C13 C 0.1515(2) 0.26757(12) 1.19362(17) 0.0138(9) Uani 1 1 d .
C14 C 0.0767(2) 0.24533(14) 1.18764(16) 0.0146(8) Uani 1 1 d .
C15 C 0.0598(3) 0.22080(14) 1.2362(2) 0.0208(10) Uani 1 1 d .
C16 C 0.1222(3) 0.21727(14) 1.29724(19) 0.0202(10) Uani 1 1 d .
C17 C 0.1975(3) 0.23925(14) 1.30748(17) 0.0206(10) Uani 1 1 d .
C18 C 0.2105(2) 0.26373(13) 1.25668(17) 0.0148(9) Uani 1 1 d .
C19 C 0.1604(2) 0.37124(13) 1.15191(16) 0.0130(9) Uani 1 1 d .
C20 C 0.0859(2) 0.39447(14) 1.14396(17) 0.0135(9) Uani 1 1 d .
C21 C 0.0775(2) 0.44042(15) 1.17034(18) 0.0170(9) Uani 1 1 d .
C22 C 0.1480(3) 0.46658(14) 1.20761(18) 0.0201(10) Uani 1 1 d .
C23 C 0.2240(2) 0.44573(14) 1.21723(18) 0.0198(10) Uani 1 1 d .
C24 C 0.2298(2) 0.39961(14) 1.18980(17) 0.0164(9) Uani 1 1 d .
C25 C 0.3157(2) 0.11533(13) 0.89907(17) 0.0135(9) Uani 1 1 d .
C26 C 0.3242(2) 0.07416(14) 0.94111(18) 0.0186(10) Uani 1 1 d .
H26 H 0.3368 0.0800 0.9862 0.022 Uiso 1 1 calc R
C27 C 0.3142(2) 0.02511(14) 0.9175(2) 0.0236(10) Uani 1 1 d .
H27 H 0.3199 -0.0025 0.9465 0.028 Uiso 1 1 calc R
C28 C 0.2960(3) 0.01608(15) 0.8521(2) 0.0301(12) Uani 1 1 d .
H28 H 0.2896 -0.0176 0.8361 0.036 Uiso 1 1 calc R
C29 C 0.2874(3) 0.05617(15) 0.8104(2) 0.0307(12) Uani 1 1 d .
H29 H 0.2747 0.0500 0.7654 0.037 Uiso 1 1 calc R
C30 C 0.2969(2) 0.10546(15) 0.83332(18) 0.0223(10) Uani 1 1 d .
H30 H 0.2905 0.1328 0.8038 0.027 Uiso 1 1 calc R
C31 C 0.4226(2) 0.17366(13) 1.00346(17) 0.0134(9) Uani 1 1 d .
C32 C 0.4313(2) 0.20167(14) 1.05864(16) 0.0175(9) Uani 1 1 d .
H32 H 0.3858 0.2212 1.0601 0.021 Uiso 1 1 calc R
C33 C 0.5056(2) 0.20150(15) 1.11182(17) 0.0242(10) Uani 1 1 d .
H33 H 0.5108 0.2209 1.1494 0.029 Uiso 1 1 calc R
C34 C 0.5715(3) 0.17342(15) 1.11021(19) 0.0266(11) Uani 1 1 d .
H34 H 0.6224 0.1735 1.1466 0.032 Uiso 1 1 calc R
C35 C 0.5641(2) 0.14496(14) 1.05578(18) 0.0230(10) Uani 1 1 d .
H35 H 0.6097 0.1254 1.0547 0.028 Uiso 1 1 calc R
C36 C 0.4893(2) 0.14518(14) 1.00258(17) 0.0173(9) Uani 1 1 d .
H36 H 0.4841 0.1255 0.9652 0.021 Uiso 1 1 calc R
C37 C 0.2085(2) 0.34387(14) 0.84767(17) 0.0164(9) Uani 1 1 d .
C38 C 0.2638(2) 0.38158(14) 0.88229(18) 0.0189(10) Uani 1 1 d .
H38 H 0.3090 0.3728 0.9209 0.023 Uiso 1 1 calc R
C39 C 0.2542(3) 0.43079(14) 0.8616(2) 0.0251(11) Uani 1 1 d .
H39 H 0.2926 0.4558 0.8858 0.030 Uiso 1 1 calc R
C40 C 0.1891(3) 0.44432(15) 0.8057(2) 0.0315(12) Uani 1 1 d .
H40 H 0.1815 0.4787 0.7920 0.038 Uiso 1 1 calc R
C41 C 0.1350(3) 0.40753(15) 0.76985(19) 0.0245(11) Uani 1 1 d .
H41 H 0.0912 0.4164 0.7304 0.029 Uiso 1 1 calc R
C42 C 0.1439(2) 0.35796(14) 0.79080(17) 0.0195(10) Uani 1 1 d .
H42 H 0.1056 0.3331 0.7661 0.023 Uiso 1 1 calc R
C43 C 0.1346(2) 0.24595(13) 0.82065(16) 0.0140(8) Uani 1 1 d .
C44 C 0.0575(2) 0.25262(14) 0.82559(16) 0.0172(9) Uani 1 1 d .
H44 H 0.0523 0.2748 0.8579 0.021 Uiso 1 1 calc R
C45 C -0.0127(2) 0.22726(14) 0.78375(18) 0.0218(10) Uani 1 1 d .
H45 H -0.0651 0.2318 0.7879 0.026 Uiso 1 1 calc R
C46 C -0.0052(2) 0.19538(15) 0.73608(18) 0.0252(11) Uani 1 1 d .
H46 H -0.0529 0.1787 0.7067 0.030 Uiso 1 1 calc R
C47 C 0.0712(3) 0.18790(14) 0.73121(18) 0.0249(11) Uani 1 1 d .
H47 H 0.0764 0.1653 0.6994 0.030 Uiso 1 1 calc R
C48 C 0.1405(2) 0.21337(13) 0.77287(16) 0.0179(10) Uani 1 1 d .
H48 H 0.1928 0.2085 0.7687 0.022 Uiso 1 1 calc R
C49 C 0.2625(2) 0.18013(13) 1.11571(17) 0.0125(9) Uani 1 1 d .
C50 C 0.2664(2) 0.13197(13) 1.09299(17) 0.0149(9) Uani 1 1 d .
H50 H 0.2268 0.1217 1.0522 0.018 Uiso 1 1 calc R
C51 C 0.3277(2) 0.09829(13) 1.12924(18) 0.0177(9) Uani 1 1 d .
H51 H 0.3298 0.0652 1.1131 0.021 Uiso 1 1 calc R
C52 C 0.3856(2) 0.11302(14) 1.18888(18) 0.0202(10) Uani 1 1 d .
H52 H 0.4273 0.0901 1.2140 0.024 Uiso 1 1 calc R
C53 C 0.3818(2) 0.16174(14) 1.21143(18) 0.0182(10) Uani 1 1 d .
H53 H 0.4213 0.1722 1.2522 0.022 Uiso 1 1 calc R
C54 C 0.3210(2) 0.19520(13) 1.17499(17) 0.0149(9) Uani 1 1 d .
H54 H 0.3192 0.2285 1.1906 0.018 Uiso 1 1 calc R
C55 C 0.0879(2) 0.19281(13) 1.03493(16) 0.0131(9) Uani 1 1 d .
C56 C 0.0265(2) 0.21059(13) 0.97750(17) 0.0172(9) Uani 1 1 d .
H56 H 0.0395 0.2366 0.9530 0.021 Uiso 1 1 calc R
C57 C -0.0531(2) 0.19060(14) 0.95622(19) 0.0241(10) Uani 1 1 d .
H57 H -0.0943 0.2033 0.9176 0.029 Uiso 1 1 calc R
C58 C -0.0729(3) 0.15239(15) 0.9908(2) 0.0283(11) Uani 1 1 d .
H58 H -0.1275 0.1387 0.9763 0.034 Uiso 1 1 calc R
C59 C -0.0114(2) 0.13415(14) 1.04733(19) 0.0254(11) Uani 1 1 d .
H59 H -0.0240 0.1074 1.0711 0.031 Uiso 1 1 calc R
C60 C 0.0674(2) 0.15462(13) 1.06899(18) 0.0171(10) Uani 1 1 d .
H60 H 0.1083 0.1422 1.1080 0.021 Uiso 1 1 calc R
C61 C 0.2719(2) 0.37411(13) 1.04020(16) 0.0129(9) Uani 1 1 d .
C62 C 0.2595(2) 0.42479(14) 1.05104(17) 0.0196(10) Uani 1 1 d .
H62 H 0.2051 0.4369 1.0441 0.023 Uiso 1 1 calc R
C63 C 0.3271(3) 0.45794(15) 1.0721(2) 0.0310(12) Uani 1 1 d .
H63 H 0.3185 0.4927 1.0788 0.037 Uiso 1 1 calc R
C64 C 0.4049(3) 0.44062(16) 1.0832(2) 0.0358(13) Uani 1 1 d .
H64 H 0.4507 0.4633 1.0980 0.043 Uiso 1 1 calc R
C65 C 0.4183(2) 0.39007(16) 1.07299(19) 0.0292(11) Uani 1 1 d .
H65 H 0.4729 0.3782 1.0804 0.035 Uiso 1 1 calc R
C66 C 0.3520(2) 0.35714(14) 1.05205(17) 0.0207(10) Uani 1 1 d .
H66 H 0.3612 0.3224 1.0457 0.025 Uiso 1 1 calc R
C67 C 0.0927(2) 0.35929(13) 0.96747(17) 0.0130(9) Uani 1 1 d .
C68 C 0.0167(2) 0.34098(13) 0.96750(17) 0.0175(9) Uani 1 1 d .
H68 H 0.0165 0.3168 0.9993 0.021 Uiso 1 1 calc R
C69 C -0.0580(2) 0.35740(15) 0.92206(19) 0.0253(11) Uani 1 1 d .
H69 H -0.1090 0.3443 0.9225 0.030 Uiso 1 1 calc R
C70 C -0.0580(3) 0.39255(15) 0.87656(19) 0.0262(11) Uani 1 1 d .
H70 H -0.1093 0.4036 0.8450 0.031 Uiso 1 1 calc R
C71 C 0.0155(3) 0.41209(14) 0.87605(18) 0.0226(11) Uani 1 1 d .
H71 H 0.0149 0.4372 0.8451 0.027 Uiso 1 1 calc R
C72 C 0.0909(2) 0.39494(13) 0.92109(17) 0.0175(9) Uani 1 1 d .
H72 H 0.1416 0.4079 0.9199 0.021 Uiso 1 1 calc R
N1 N -0.04265(19) -0.07020(11) 1.12910(15) 0.0194(8) Uani 1 1 d .
C73 C -0.0246(2) -0.03023(15) 1.08532(19) 0.0262(11) Uani 1 1 d .
C74 C -0.1026(2) -0.00560(14) 1.0371(2) 0.0226(10) Uani 1 1 d .
C75 C -0.1280(3) -0.01926(16) 0.9720(2) 0.0321(12) Uani 1 1 d .
H75 H -0.1006 -0.0464 0.9599 0.039 Uiso 1 1 calc R
C76 C -0.1919(3) 0.00550(18) 0.9243(2) 0.0447(15) Uani 1 1 d .
H76 H -0.2067 -0.0036 0.8798 0.054 Uiso 1 1 calc R
C77 C -0.2331(3) 0.0428(2) 0.9416(3) 0.0499(17) Uani 1 1 d .
H77 H -0.2780 0.0593 0.9090 0.060 Uiso 1 1 calc R
C78 C -0.2111(3) 0.05735(17) 1.0065(3) 0.0459(14) Uani 1 1 d .
H78 H -0.2409 0.0834 1.0183 0.055 Uiso 1 1 calc R
C79 C -0.1449(3) 0.03317(15) 1.0535(2) 0.0327(12) Uani 1 1 d .
H79 H -0.1283 0.0435 1.0977 0.039 Uiso 1 1 calc R
C80 C -0.0774(3) -0.04755(15) 1.17520(19) 0.0347(12) Uani 1 1 d .
H80A H -0.0821 -0.0737 1.2052 0.052 Uiso 1 1 calc R
H80B H -0.1326 -0.0335 1.1508 0.052 Uiso 1 1 calc R
H80C H -0.0406 -0.0205 1.2000 0.052 Uiso 1 1 calc R
C81 C 0.0403(2) -0.09339(15) 1.1676(2) 0.0377(13) Uani 1 1 d .
H81A H 0.0339 -0.1176 1.1992 0.057 Uiso 1 1 calc R
H81B H 0.0793 -0.0667 1.1908 0.057 Uiso 1 1 calc R
H81C H 0.0619 -0.1110 1.1380 0.057 Uiso 1 1 calc R
C82 C -0.1006(2) -0.11048(14) 1.09094(18) 0.0276(11) Uani 1 1 d .
H82A H -0.1056 -0.1368 1.1206 0.041 Uiso 1 1 calc R
H82B H -0.0789 -0.1255 1.0597 0.041 Uiso 1 1 calc R
H82C H -0.1554 -0.0956 1.0674 0.041 Uiso 1 1 calc R
N2 N 0.7776(2) 0.28826(12) 1.06544(15) 0.0271(9) Uani 1 1 d .
C83 C 0.7038(3) 0.29577(17) 1.0882(2) 0.0391(12) Uani 1 1 d .
C84 C 0.6724(3) 0.35045(17) 1.0808(2) 0.0356(12) Uani 1 1 d .
C85 C 0.6173(3) 0.36895(18) 1.0210(2) 0.0465(15) Uani 1 1 d .
H85 H 0.6010 0.3477 0.9837 0.056 Uiso 1 1 calc R
C86 C 0.5867(3) 0.41759(18) 1.0157(2) 0.0431(14) Uani 1 1 d .
H86 H 0.5498 0.4293 0.9745 0.052 Uiso 1 1 calc R
C87 C 0.6079(3) 0.44882(18) 1.0674(2) 0.0482(16) Uani 1 1 d .
H87 H 0.5881 0.4827 1.0625 0.058 Uiso 1 1 calc R
C88 C 0.6583(3) 0.43132(19) 1.1273(2) 0.0502(16) Uani 1 1 d .
H88 H 0.6708 0.4526 1.1644 0.060 Uiso 1 1 calc R
C89 C 0.6913(3) 0.38289(19) 1.1344(2) 0.0477(15) Uani 1 1 d .
H89 H 0.7270 0.3716 1.1762 0.057 Uiso 1 1 calc R
C90 C 0.8502(3) 0.32035(17) 1.1038(2) 0.0448(14) Uani 1 1 d .
H90A H 0.8970 0.3133 1.0899 0.067 Uiso 1 1 calc R
H90B H 0.8664 0.3126 1.1502 0.067 Uiso 1 1 calc R
H90C H 0.8350 0.3562 1.0963 0.067 Uiso 1 1 calc R
C91 C 0.8019(3) 0.23398(16) 1.0769(2) 0.0450(14) Uani 1 1 d .
H91A H 0.7538 0.2126 1.0539 0.068 Uiso 1 1 calc R
H91B H 0.8215 0.2268 1.1237 0.068 Uiso 1 1 calc R
H91C H 0.8466 0.2269 1.0607 0.068 Uiso 1 1 calc R
C92 C 0.7541(3) 0.30008(17) 0.99532(17) 0.0427(13) Uani 1 1 d .
H92A H 0.7029 0.2820 0.9702 0.064 Uiso 1 1 calc R
H92B H 0.7988 0.2895 0.9808 0.064 Uiso 1 1 calc R
H92C H 0.7451 0.3366 0.9886 0.064 Uiso 1 1 calc R
O2 O 0.41673(19) 0.55867(10) 1.31786(14) 0.0425(10) Uani 1 1 d .
C93 C 0.3724(3) 0.57432(14) 1.2649(2) 0.0244(11) Uani 1 1 d .
C94 C 0.3941(3) 0.56643(18) 1.2069(2) 0.0547(15) Uani 1 1 d .
H94A H 0.4418 0.5435 1.2178 0.082 Uiso 1 1 calc R
H94B H 0.4082 0.5990 1.1923 0.082 Uiso 1 1 calc R
H94C H 0.3466 0.5515 1.1720 0.082 Uiso 1 1 calc R
C95 C 0.2949(2) 0.60319(15) 1.2562(2) 0.0325(12) Uani 1 1 d .
H95A H 0.2714 0.5914 1.2880 0.049 Uiso 1 1 calc R
H95B H 0.2545 0.5978 1.2121 0.049 Uiso 1 1 calc R
H95C H 0.3079 0.6394 1.2630 0.049 Uiso 1 1 calc R
O3 O 0.4302(2) -0.05074(11) 1.06543(15) 0.0521(11) Uani 1 1 d .
C96 C 0.4661(3) -0.01875(17) 1.1051(2) 0.0316(12) Uani 1 1 d .
C97 C 0.4819(3) -0.02620(15) 1.17606(19) 0.0391(13) Uani 1 1 d .
H97A H 0.4448 -0.0525 1.1811 0.059 Uiso 1 1 calc R
H97B H 0.4716 0.0056 1.1947 0.059 Uiso 1 1 calc R
H97C H 0.5398 -0.0365 1.1988 0.059 Uiso 1 1 calc R
C98 C 0.4959(3) 0.02957(15) 1.0867(2) 0.0339(12) Uani 1 1 d .
H98A H 0.4915 0.0278 1.0411 0.051 Uiso 1 1 calc R
H98B H 0.5541 0.0351 1.1148 0.051 Uiso 1 1 calc R
H98C H 0.4619 0.0577 1.0920 0.051 Uiso 1 1 calc R
O4 O -0.2156(2) 0.42516(14) 0.9478(2) 0.0849(15) Uani 1 1 d .
C99 C -0.1690(3) 0.45025(19) 0.9931(3) 0.0534(16) Uani 1 1 d .
C100 C -0.1869(3) 0.4591(2) 1.0531(3) 0.0695(19) Uani 1 1 d .
H10A H -0.2350 0.4387 1.0515 0.104 Uiso 1 1 calc R
H10D H -0.1990 0.4950 1.0562 0.104 Uiso 1 1 calc R
H10B H -0.1385 0.4492 1.0913 0.104 Uiso 1 1 calc R
C101 C -0.0915(3) 0.47415(17) 0.9890(2) 0.0562(16) Uani 1 1 d .
H10C H -0.1003 0.4813 0.9433 0.084 Uiso 1 1 calc R
H10E H -0.0445 0.4508 1.0070 0.084 Uiso 1 1 calc R
H10F H -0.0794 0.5058 1.0138 0.084 Uiso 1 1 calc R

loop_
_atom_site_aniso_label
_atom_site_aniso_U_11
_atom_site_aniso_U_22
_atom_site_aniso_U_33
_atom_site_aniso_U_23
_atom_site_aniso_U_13
_atom_site_aniso_U_12
Pt1 0.01111(7) 0.01376(8) 0.01046(7) 0.00021(6) 0.00428(6) 0.00005(7)
Pt2 0.01078(7) 0.01047(8) 0.00982(7) 0.00036(6) 0.00382(6) 0.00026(7)
Pt3 0.01100(7) 0.01170(8) 0.01041(7) -0.00032(6) 0.00412(6) 0.00001(7)
P1 0.0130(5) 0.0124(6) 0.0120(5) -0.0011(4) 0.0033(4) 0.0006(4)
P2 0.0123(5) 0.0139(5) 0.0114(5) 0.0003(4) 0.0041(4) -0.0012(4)
P3 0.0125(5) 0.0138(6) 0.0101(5) 0.0006(4) 0.0037(4) 0.0004(4)
P4 0.0113(5) 0.0124(6) 0.0125(5) 0.0001(4) 0.0048(4) 0.0002(4)
F1 0.0250(14) 0.0398(15) 0.0140(12) -0.0044(10) 0.0058(11) 0.0102(11)
F2 0.0414(16) 0.0360(15) 0.0221(13) -0.0004(11) 0.0177(12) 0.0158(12)
F3 0.0247(14) 0.0274(15) 0.0511(16) 0.0002(12) 0.0245(13) 0.0090(11)
F4 0.0132(12) 0.0366(16) 0.0496(16) -0.0111(12) 0.0038(12) -0.0027(11)
F5 0.0188(12) 0.0249(13) 0.0297(13) -0.0096(11) 0.0068(10) -0.0024(11)
F6 0.0224(13) 0.0286(14) 0.0199(13) 0.0049(10) 0.0032(11) -0.0017(11)
F7 0.0317(15) 0.0427(16) 0.0253(14) 0.0208(11) 0.0030(12) -0.0004(12)
F8 0.0431(16) 0.0270(15) 0.0499(17) 0.0199(12) 0.0229(14) -0.0008(12)
F9 0.0495(17) 0.0276(15) 0.0414(16) -0.0016(12) 0.0146(14) -0.0201(13)
F10 0.0312(15) 0.0293(14) 0.0239(14) 0.0001(11) 0.0057(12) -0.0150(11)
F11 0.0154(11) 0.0350(15) 0.0185(11) -0.0007(11) 0.0031(10) -0.0043(11)
F12 0.0308(14) 0.0378(16) 0.0445(15) -0.0026(13) 0.0262(12) -0.0145(13)
F13 0.0555(17) 0.0312(15) 0.0275(14) 0.0075(12) 0.0270(13) -0.0037(13)
F14 0.0397(15) 0.0442(16) 0.0137(12) 0.0080(11) 0.0057(11) 0.0034(12)
F15 0.0124(12) 0.0366(15) 0.0163(12) -0.0016(10) 0.0020(10) -0.0037(10)
F16 0.0148(12) 0.0230(13) 0.0244(13) -0.0036(10) 0.0051(11) -0.0014(10)
F17 0.0222(13) 0.0208(14) 0.0431(15) -0.0001(11) 0.0161(12) 0.0094(10)
F18 0.0394(15) 0.0166(13) 0.0328(14) -0.0087(11) 0.0115(12) 0.0044(11)
F19 0.0244(14) 0.0215(14) 0.0396(15) -0.0146(11) -0.0011(12) -0.0024(11)
F20 0.0129(12) 0.0215(13) 0.0294(14) -0.0063(10) 0.0023(11) 0.0010(10)
O1 0.0156(14) 0.0076(14) 0.0135(13) 0.0005(10) 0.0054(12) 0.0000(11)
C1 0.016(2) 0.012(2) 0.013(2) 0.0054(16) 0.0041(18) -0.0016(17)
C2 0.019(2) 0.019(2) 0.014(2) 0.0075(17) 0.0019(19) 0.0030(18)
C3 0.030(3) 0.014(2) 0.016(2) 0.0025(17) 0.014(2) 0.0066(19)
C4 0.019(2) 0.014(2) 0.035(3) 0.0049(19) 0.020(2) 0.0049(18)
C5 0.008(2) 0.019(2) 0.035(3) 0.005(2) 0.001(2) -0.0036(18)
C6 0.021(2) 0.013(2) 0.021(2) -0.0041(17) 0.0115(19) -0.0045(18)
C7 0.013(2) 0.019(2) 0.018(2) 0.0001(18) 0.0097(17) 0.0059(18)
C8 0.012(2) 0.019(2) 0.019(2) 0.0014(18) 0.0068(18) -0.0038(18)
C9 0.013(2) 0.027(3) 0.018(2) 0.0066(19) 0.0038(19) 0.0100(19)
C10 0.029(3) 0.014(2) 0.036(3) 0.012(2) 0.019(2) 0.000(2)
C11 0.020(2) 0.019(2) 0.037(3) -0.003(2) 0.016(2) -0.0072(19)
C12 0.017(2) 0.028(3) 0.021(2) 0.0054(19) 0.0117(19) -0.001(2)
C13 0.017(2) 0.010(2) 0.015(2) -0.0032(15) 0.0074(17) 0.0012(16)
C14 0.017(2) 0.016(2) 0.0124(19) -0.0055(17) 0.0064(16) -0.0013(19)
C15 0.020(2) 0.020(2) 0.028(2) 0.0000(19) 0.015(2) -0.0061(19)
C16 0.034(3) 0.013(2) 0.021(2) 0.0031(17) 0.020(2) 0.0041(19)
C17 0.031(2) 0.020(2) 0.012(2) 0.0018(18) 0.0095(19) 0.008(2)
C18 0.015(2) 0.017(2) 0.016(2) -0.0004(17) 0.0105(17) 0.0015(18)
C19 0.017(2) 0.014(2) 0.011(2) 0.0026(16) 0.0084(18) -0.0029(17)
C20 0.009(2) 0.020(2) 0.011(2) 0.0038(17) 0.0045(17) -0.0004(18)
C21 0.015(2) 0.021(2) 0.017(2) 0.0047(18) 0.0090(19) 0.0070(19)
C22 0.030(3) 0.012(2) 0.018(2) -0.0024(17) 0.010(2) 0.001(2)
C23 0.023(2) 0.014(2) 0.018(2) -0.0079(17) 0.002(2) -0.0031(19)
C24 0.016(2) 0.018(2) 0.016(2) 0.0013(17) 0.0067(18) 0.0022(18)
C25 0.010(2) 0.013(2) 0.015(2) 0.0022(16) 0.0030(17) 0.0003(16)
C26 0.014(2) 0.023(2) 0.019(2) -0.0033(18) 0.0065(18) -0.0017(19)
C27 0.021(2) 0.015(2) 0.035(3) 0.0052(19) 0.011(2) -0.0020(19)
C28 0.027(3) 0.018(3) 0.042(3) -0.015(2) 0.010(2) -0.001(2)
C29 0.042(3) 0.025(3) 0.023(2) -0.009(2) 0.008(2) 0.006(2)
C30 0.026(2) 0.021(2) 0.018(2) -0.0010(18) 0.006(2) -0.0026(19)
C31 0.014(2) 0.014(2) 0.012(2) 0.0040(16) 0.0047(17) -0.0013(17)
C32 0.014(2) 0.022(2) 0.017(2) -0.0020(18) 0.0063(18) -0.0005(19)
C33 0.027(2) 0.031(3) 0.011(2) -0.0058(19) 0.0020(19) -0.005(2)
C34 0.017(2) 0.037(3) 0.020(2) 0.004(2) 0.000(2) -0.007(2)
C35 0.016(2) 0.025(3) 0.025(2) 0.0063(19) 0.005(2) 0.0022(19)
C36 0.018(2) 0.020(2) 0.013(2) 0.0009(17) 0.0044(18) -0.0024(18)
C37 0.017(2) 0.019(2) 0.016(2) -0.0016(17) 0.0099(18) 0.0027(18)
C38 0.019(2) 0.020(2) 0.020(2) 0.0036(18) 0.0109(19) 0.0013(19)
C39 0.030(3) 0.014(2) 0.037(3) 0.0014(19) 0.019(2) -0.005(2)
C40 0.040(3) 0.017(3) 0.045(3) 0.014(2) 0.024(3) 0.009(2)
C41 0.024(2) 0.027(3) 0.024(2) 0.014(2) 0.011(2) 0.012(2)
C42 0.021(2) 0.020(2) 0.018(2) 0.0061(18) 0.0080(19) 0.0020(19)
C43 0.019(2) 0.008(2) 0.0123(18) 0.0038(16) 0.0023(16) -0.0009(18)
C44 0.020(2) 0.016(2) 0.0126(19) 0.0040(17) 0.0016(16) 0.0028(19)
C45 0.011(2) 0.026(3) 0.024(2) 0.0122(18) 0.0023(19) -0.0028(18)
C46 0.022(2) 0.022(2) 0.023(2) 0.0058(19) -0.001(2) -0.008(2)
C47 0.032(3) 0.019(2) 0.016(2) -0.0056(18) 0.000(2) 0.002(2)
C48 0.020(2) 0.020(2) 0.014(2) 0.0038(17) 0.0060(18) -0.0003(18)
C49 0.011(2) 0.014(2) 0.013(2) 0.0067(16) 0.0054(17) 0.0010(17)
C50 0.013(2) 0.014(2) 0.015(2) -0.0002(17) 0.0016(18) -0.0010(17)
C51 0.022(2) 0.009(2) 0.027(2) 0.0004(17) 0.015(2) -0.0032(18)
C52 0.019(2) 0.017(2) 0.024(2) 0.0083(18) 0.006(2) 0.0009(18)
C53 0.012(2) 0.019(2) 0.019(2) 0.0013(18) -0.0001(18) -0.0041(18)
C54 0.017(2) 0.007(2) 0.023(2) 0.0002(17) 0.0103(18) -0.0003(17)
C55 0.012(2) 0.012(2) 0.015(2) -0.0031(16) 0.0040(17) 0.0022(17)
C56 0.020(2) 0.013(2) 0.020(2) -0.0002(17) 0.0090(19) -0.0002(18)
C57 0.019(2) 0.024(3) 0.023(2) -0.0008(19) 0.000(2) 0.005(2)
C58 0.019(2) 0.028(3) 0.035(3) -0.004(2) 0.008(2) -0.010(2)
C59 0.028(3) 0.018(2) 0.033(3) 0.002(2) 0.015(2) -0.007(2)
C60 0.017(2) 0.012(2) 0.020(2) 0.0015(17) 0.0036(19) -0.0036(18)
C61 0.016(2) 0.014(2) 0.0083(19) 0.0026(16) 0.0042(17) 0.0030(18)
C62 0.016(2) 0.017(2) 0.024(2) -0.0011(18) 0.0055(19) -0.0051(18)
C63 0.039(3) 0.012(2) 0.041(3) -0.006(2) 0.013(2) -0.007(2)
C64 0.033(3) 0.028(3) 0.039(3) -0.002(2) 0.005(2) -0.017(2)
C65 0.015(2) 0.033(3) 0.037(3) 0.007(2) 0.007(2) -0.007(2)
C66 0.021(2) 0.018(2) 0.022(2) 0.0042(18) 0.005(2) -0.0001(19)
C67 0.016(2) 0.010(2) 0.012(2) -0.0020(16) 0.0044(17) -0.0005(17)
C68 0.024(2) 0.009(2) 0.018(2) -0.0010(16) 0.0065(19) 0.0059(18)
C69 0.016(2) 0.029(3) 0.032(3) -0.003(2) 0.009(2) -0.001(2)
C70 0.018(2) 0.031(3) 0.021(2) -0.001(2) -0.003(2) 0.011(2)
C71 0.031(3) 0.019(2) 0.014(2) 0.0033(17) 0.004(2) 0.013(2)
C72 0.020(2) 0.020(2) 0.014(2) -0.0004(17) 0.0071(19) 0.0051(18)
N1 0.0134(18) 0.0169(19) 0.024(2) -0.0075(15) 0.0024(16) -0.0035(15)
C73 0.022(2) 0.025(3) 0.027(2) 0.0152(19) 0.003(2) -0.009(2)
C74 0.023(2) 0.015(2) 0.034(3) 0.0031(19) 0.015(2) -0.0085(19)
C75 0.033(3) 0.025(3) 0.037(3) 0.004(2) 0.011(2) -0.009(2)
C76 0.038(3) 0.038(3) 0.043(3) 0.016(3) -0.003(3) -0.019(3)
C77 0.023(3) 0.044(4) 0.067(4) 0.039(3) -0.003(3) -0.008(3)
C78 0.035(3) 0.026(3) 0.086(4) 0.020(3) 0.035(3) 0.005(2)
C79 0.041(3) 0.020(3) 0.045(3) 0.005(2) 0.025(3) -0.006(2)
C80 0.053(3) 0.025(3) 0.026(3) -0.003(2) 0.015(2) 0.005(2)
C81 0.024(3) 0.036(3) 0.039(3) 0.009(2) -0.005(2) -0.007(2)
C82 0.026(3) 0.023(3) 0.029(3) -0.0043(19) 0.004(2) -0.007(2)
N2 0.033(2) 0.029(2) 0.0157(19) -0.0019(16) 0.0040(17) -0.0117(18)
C83 0.033(3) 0.034(3) 0.063(3) 0.017(2) 0.032(3) 0.014(2)
C84 0.028(3) 0.037(3) 0.043(3) 0.007(2) 0.014(2) -0.007(2)
C85 0.025(3) 0.049(3) 0.047(3) -0.005(3) -0.008(3) -0.005(3)
C86 0.038(3) 0.039(3) 0.042(3) 0.003(3) 0.002(3) 0.002(3)
C87 0.037(3) 0.036(3) 0.053(4) 0.004(3) -0.006(3) 0.002(3)
C88 0.051(4) 0.048(3) 0.044(3) -0.012(3) 0.008(3) 0.012(3)
C89 0.048(4) 0.060(4) 0.032(3) 0.006(3) 0.011(3) 0.004(3)
C90 0.027(3) 0.060(4) 0.045(3) -0.025(3) 0.009(2) -0.017(2)
C91 0.052(3) 0.035(3) 0.042(3) 0.003(2) 0.010(3) -0.007(3)
C92 0.061(3) 0.051(3) 0.016(2) -0.002(2) 0.014(2) 0.003(3)
O2 0.047(2) 0.0307(19) 0.034(2) 0.0002(15) -0.0036(18) 0.0041(16)
C93 0.027(3) 0.014(2) 0.030(3) 0.0001(19) 0.008(2) -0.008(2)
C94 0.069(4) 0.053(4) 0.057(4) 0.015(3) 0.041(3) 0.020(3)
C95 0.023(3) 0.039(3) 0.038(3) -0.003(2) 0.014(2) 0.000(2)
O3 0.053(2) 0.041(2) 0.051(2) -0.0144(17) 0.006(2) 0.0049(18)
C96 0.027(3) 0.026(3) 0.038(3) -0.002(2) 0.008(2) 0.011(2)
C97 0.053(3) 0.024(3) 0.039(3) 0.005(2) 0.016(3) 0.001(2)
C98 0.034(3) 0.036(3) 0.034(3) 0.004(2) 0.014(2) 0.011(2)
O4 0.052(3) 0.080(3) 0.108(4) -0.044(3) 0.012(3) 0.005(2)
C99 0.036(3) 0.038(3) 0.080(5) -0.013(3) 0.014(3) 0.004(3)
C100 0.070(4) 0.069(4) 0.070(4) 0.010(3) 0.026(4) 0.006(3)
C101 0.067(4) 0.043(3) 0.061(4) -0.003(3) 0.027(3) 0.001(3)

loop_
_atom_type_symbol
_atom_type_description
_atom_type_scat_dispersion_real
_atom_type_scat_dispersion_imag
_atom_type_scat_source
C C 0.0033 0.0016 'International Tables Vol C Tables 4.2.6.8 and 6.1.1.4'
H H 0.0000 0.0000 'International Tables Vol C Tables 4.2.6.8 and 6.1.1.4'
N N 0.0061 0.0033 'International Tables Vol C Tables 4.2.6.8 and 6.1.1.4'
O O 0.0106 0.0060 'International Tables Vol C Tables 4.2.6.8 and 6.1.1.4'
F F 0.0171 0.0103 'International Tables Vol C Tables 4.2.6.8 and 6.1.1.4'
P P 0.1023 0.0942 'International Tables Vol C Tables 4.2.6.8 and 6.1.1.4'
Pt Pt -1.7033 8.3905 'International Tables Vol C Tables 4.2.6.8 and 6.1.1.4'

loop_
_geom_angle_atom_site_label_1
_geom_angle_atom_site_label_2
_geom_angle_atom_site_label_3
_geom_angle
C1 Pt1 C7 88.81(14)
C1 Pt1 P1 93.75(10)
C7 Pt1 P1 174.84(10)
C1 Pt1 P2 177.61(10)
C7 Pt1 P2 92.07(10)
P1 Pt1 P2 85.54(4)
O1 Pt2 P4 169.69(6)
O1 Pt2 P3 94.42(7)
P4 Pt2 P3 76.75(4)
O1 Pt2 P2 82.12(7)
P4 Pt2 P2 107.46(3)
P3 Pt2 P2 169.99(3)
C13 Pt3 C19 89.62(14)
C13 Pt3 P3 97.14(10)
C19 Pt3 P3 173.22(10)
C13 Pt3 P4 172.65(9)
C19 Pt3 P4 97.08(10)
P3 Pt3 P4 76.21(3)
O1 P1 C25 102.71(15)
O1 P1 C31 107.99(16)
C25 P1 C31 101.26(16)
O1 P1 Pt1 116.43(9)
C25 P1 Pt1 118.17(13)
C31 P1 Pt1 108.89(12)
C37 P2 C43 101.55(16)
C37 P2 Pt1 112.48(13)
C43 P2 Pt1 108.70(13)
C37 P2 Pt2 120.70(13)
C43 P2 Pt2 100.59(12)
Pt1 P2 Pt2 110.97(4)
C55 P3 C49 104.92(16)
C55 P3 Pt3 109.44(12)
C49 P3 Pt3 117.78(12)
C55 P3 Pt2 108.52(12)
C49 P3 Pt2 113.66(13)
Pt3 P3 Pt2 102.32(4)
C61 P4 C67 107.02(16)
C61 P4 Pt2 111.19(13)
C67 P4 Pt2 112.81(11)
C61 P4 Pt3 110.87(11)
C67 P4 Pt3 110.91(13)
Pt2 P4 Pt3 104.11(4)
P1 O1 Pt2 120.81(13)
C6 C1 C2 111.5(4)
C6 C1 Pt1 127.3(3)
C2 C1 Pt1 121.2(3)
F1 C2 C3 114.7(3)
F1 C2 C1 118.8(4)
C3 C2 C1 126.4(4)
F2 C3 C2 121.7(4)
F2 C3 C4 119.8(4)
C2 C3 C4 118.5(4)
F3 C4 C5 120.8(4)
F3 C4 C3 120.6(4)
C5 C4 C3 118.5(4)
F4 C5 C4 118.9(4)
F4 C5 C6 121.3(4)
C4 C5 C6 119.8(4)
F5 C6 C5 115.9(3)
F5 C6 C1 119.1(4)
C5 C6 C1 125.0(4)
C8 C7 C12 112.5(3)
C8 C7 Pt1 125.2(3)
C12 C7 Pt1 121.9(3)
F6 C8 C9 116.4(3)
F6 C8 C7 119.4(3)
C9 C8 C7 124.2(3)
F7 C9 C10 118.5(4)
F7 C9 C8 121.3(3)
C10 C9 C8 120.2(4)
F8 C10 C9 121.0(4)
F8 C10 C11 120.1(4)
C9 C10 C11 118.9(4)
F9 C11 C10 119.7(4)
F9 C11 C12 121.3(4)
C10 C11 C12 118.9(4)
F10 C12 C11 115.7(3)
F10 C12 C7 119.0(3)
C11 C12 C7 125.2(4)
C14 C13 C18 112.5(3)
C14 C13 Pt3 122.3(3)
C18 C13 Pt3 125.2(3)
C15 C14 F11 114.7(3)
C15 C14 C13 125.8(3)
F11 C14 C13 119.5(3)
F12 C15 C14 122.1(3)
F12 C15 C16 119.4(4)
C14 C15 C16 118.6(4)
F13 C16 C17 120.1(3)
F13 C16 C15 120.7(4)
C17 C16 C15 119.2(4)
F14 C17 C16 120.2(4)
F14 C17 C18 120.3(4)
C16 C17 C18 119.5(3)
F15 C18 C17 116.1(3)
F15 C18 C13 119.4(3)
C17 C18 C13 124.5(4)
C20 C19 C24 113.2(3)
C20 C19 Pt3 124.5(3)
C24 C19 Pt3 122.3(3)
F16 C20 C21 115.2(3)
F16 C20 C19 119.7(3)
C21 C20 C19 125.2(3)
F17 C21 C20 122.0(3)
F17 C21 C22 118.9(3)
C20 C21 C22 119.1(4)
F18 C22 C23 120.4(3)
F18 C22 C21 120.9(4)
C23 C22 C21 118.7(4)
F19 C23 C22 118.9(3)
F19 C23 C24 120.7(4)
C22 C23 C24 120.5(4)
F20 C24 C23 116.8(3)
F20 C24 C19 119.9(3)
C23 C24 C19 123.3(4)
C30 C25 C26 118.2(3)
C30 C25 P1 122.1(3)
C26 C25 P1 119.7(3)
C27 C26 C25 120.6(4)
C28 C27 C26 120.3(4)
C29 C28 C27 119.6(4)
C28 C29 C30 120.7(4)
C29 C30 C25 120.5(4)
C36 C31 C32 118.7(3)
C36 C31 P1 121.6(3)
C32 C31 P1 119.5(3)
C31 C32 C33 120.7(4)
C34 C33 C32 120.1(4)
C33 C34 C35 120.2(4)
C34 C35 C36 119.5(4)
C31 C36 C35 120.8(4)
C42 C37 C38 117.7(3)
C42 C37 P2 123.7(3)
C38 C37 P2 118.6(3)
C39 C38 C37 121.3(3)
C38 C39 C40 120.3(4)
C39 C40 C41 119.4(4)
C42 C41 C40 120.5(4)
C41 C42 C37 120.8(4)
C44 C43 C48 118.4(3)
C44 C43 P2 120.2(3)
C48 C43 P2 121.3(3)
C43 C44 C45 121.0(4)
C46 C45 C44 119.4(4)
C47 C46 C45 120.2(4)
C46 C47 C48 120.0(4)
C47 C48 C43 121.0(4)
C50 C49 C54 119.5(3)
C50 C49 P3 121.3(3)
C54 C49 P3 118.9(3)
C49 C50 C51 120.6(3)
C52 C51 C50 120.0(3)
C51 C52 C53 119.2(3)
C54 C53 C52 120.6(3)
C53 C54 C49 120.1(3)
C60 C55 C56 118.4(3)
C60 C55 P3 123.1(3)
C56 C55 P3 118.1(3)
C57 C56 C55 120.6(4)
C58 C57 C56 120.5(3)
C57 C58 C59 118.9(4)
C60 C59 C58 120.5(4)
C55 C60 C59 121.1(3)
C66 C61 C62 119.0(3)
C66 C61 P4 119.2(3)
C62 C61 P4 121.2(3)
C61 C62 C63 119.8(4)
C64 C63 C62 120.2(4)
C63 C64 C65 120.6(4)
C66 C65 C64 119.6(4)
C65 C66 C61 120.7(4)
C72 C67 C68 117.9(3)
C72 C67 P4 124.3(3)
C68 C67 P4 117.2(3)
C69 C68 C67 121.3(4)
C70 C69 C68 119.6(4)
C69 C70 C71 120.5(4)
C70 C71 C72 119.9(4)
C67 C72 C71 120.7(4)
C80 N1 C82 108.5(3)
C80 N1 C81 108.6(3)
C82 N1 C81 109.5(3)
C80 N1 C73 112.3(3)
C82 N1 C73 112.6(3)
C81 N1 C73 105.3(3)
C74 C73 N1 113.6(3)
C79 C74 C75 117.8(4)
C79 C74 C73 123.5(4)
C75 C74 C73 118.4(4)
C76 C75 C74 121.9(5)
C77 C76 C75 119.3(5)
C76 C77 C78 121.1(4)
C79 C78 C77 118.8(5)
C74 C79 C78 121.1(4)
C92 N2 C91 109.5(3)
C92 N2 C90 108.9(3)
C91 N2 C90 108.8(3)
C92 N2 C83 111.6(3)
C91 N2 C83 106.5(3)
C90 N2 C83 111.5(3)
C84 C83 N2 112.9(4)
C89 C84 C85 116.7(4)
C89 C84 C83 121.6(4)
C85 C84 C83 121.4(4)
C86 C85 C84 120.9(4)
C87 C86 C85 121.4(4)
C86 C87 C88 119.4(5)
C87 C88 C89 120.7(5)
C88 C89 C84 120.7(4)
O2 C93 C94 121.1(4)
O2 C93 C95 121.3(4)
C94 C93 C95 117.5(4)
O3 C96 C98 122.6(4)
O3 C96 C97 120.8(4)
C98 C96 C97 116.6(4)
O4 C99 C100 121.5(6)
O4 C99 C101 120.7(6)
C100 C99 C101 117.8(5)

loop_
_geom_bond_atom_site_label_1
_geom_bond_atom_site_label_2
_geom_bond_distance
Pt1 C1 2.062(4)
Pt1 C7 2.062(4)
Pt1 P1 2.2835(10)
Pt1 P2 2.3137(10)
Pt2 O1 2.116(2)
Pt2 P4 2.2590(10)
Pt2 P3 2.3184(10)
Pt2 P2 2.3536(10)
Pt3 C13 2.064(4)
Pt3 C19 2.065(4)
Pt3 P3 2.3015(10)
Pt3 P4 2.3040(10)
P1 O1 1.553(3)
P1 C25 1.826(4)
P1 C31 1.827(3)
P2 C37 1.831(4)
P2 C43 1.846(3)
P3 C55 1.834(4)
P3 C49 1.835(3)
P4 C61 1.834(4)
P4 C67 1.834(3)
F1 C2 1.376(4)
F2 C3 1.344(4)
F3 C4 1.343(4)
F4 C5 1.355(4)
F5 C6 1.368(4)
F6 C8 1.357(4)
F7 C9 1.361(4)
F8 C10 1.355(4)
F9 C11 1.351(4)
F10 C12 1.363(4)
F11 C14 1.371(3)
F12 C15 1.346(4)
F13 C16 1.354(4)
F14 C17 1.358(4)
F15 C18 1.365(4)
F16 C20 1.364(4)
F17 C21 1.352(4)
F18 C22 1.348(4)
F19 C23 1.355(4)
F20 C24 1.356(4)
C1 C6 1.388(5)
C1 C2 1.389(5)
C2 C3 1.377(5)
C3 C4 1.383(5)
C4 C5 1.376(5)
C5 C6 1.381(5)
C7 C8 1.392(4)
C7 C12 1.392(5)
C8 C9 1.379(5)
C9 C10 1.365(5)
C10 C11 1.377(5)
C11 C12 1.378(5)
C13 C14 1.382(5)
C13 C18 1.396(4)
C14 C15 1.370(5)
C15 C16 1.387(5)
C16 C17 1.366(5)
C17 C18 1.381(5)
C19 C20 1.379(5)
C19 C24 1.402(5)
C20 C21 1.376(5)
C21 C22 1.381(5)
C22 C23 1.367(5)
C23 C24 1.379(5)
C25 C30 1.390(5)
C25 C26 1.401(5)
C26 C27 1.383(5)
C27 C28 1.379(5)
C28 C29 1.374(5)
C29 C30 1.384(5)
C31 C36 1.383(5)
C31 C32 1.384(5)
C32 C33 1.387(4)
C33 C34 1.370(5)
C34 C35 1.382(5)
C35 C36 1.393(4)
C37 C42 1.390(4)
C37 C38 1.399(5)
C38 C39 1.367(5)
C39 C40 1.379(5)
C40 C41 1.380(5)
C41 C42 1.378(5)
C43 C44 1.387(5)
C43 C48 1.393(5)
C44 C45 1.398(4)
C45 C46 1.389(5)
C46 C47 1.378(5)
C47 C48 1.388(5)
C49 C50 1.377(5)
C49 C54 1.387(4)
C50 C51 1.390(4)
C51 C52 1.386(4)
C52 C53 1.389(5)
C53 C54 1.384(4)
C55 C60 1.379(5)
C55 C56 1.403(4)
C56 C57 1.385(5)
C57 C58 1.381(5)
C58 C59 1.396(5)
C59 C60 1.379(5)
C61 C66 1.386(5)
C61 C62 1.390(5)
C62 C63 1.397(5)
C63 C64 1.356(6)
C64 C65 1.386(5)
C65 C66 1.377(5)
C67 C72 1.382(5)
C67 C68 1.399(5)
C68 C69 1.383(5)
C69 C70 1.366(5)
C70 C71 1.376(5)
C71 C72 1.394(5)
N1 C80 1.483(5)
N1 C82 1.492(4)
N1 C81 1.505(4)
N1 C73 1.537(5)
C73 C74 1.524(5)
C74 C79 1.380(6)
C74 C75 1.387(5)
C75 C76 1.380(5)
C76 C77 1.349(7)
C77 C78 1.394(6)
C78 C79 1.388(5)
N2 C92 1.481(4)
N2 C91 1.489(5)
N2 C90 1.494(4)
N2 C83 1.545(5)
C83 C84 1.529(6)
C84 C89 1.398(6)
C84 C85 1.403(5)
C85 C86 1.378(6)
C86 C87 1.346(6)
C87 C88 1.370(6)
C88 C89 1.385(6)
O2 C93 1.212(4)
C93 C94 1.473(6)
C93 C95 1.491(5)
O3 C96 1.211(4)
C96 C98 1.487(6)
C96 C97 1.500(6)
O4 C99 1.224(5)
C99 C100 1.484(7)
C99 C101 1.514(7)
